data_7010141
loop_
_publ_author_name
'Nielson, Alastair J.'
'Glenny, Mark W.'
'Rickard, Clifton E. F.'
'Waters, Joyce M.'

_publ_section_title
;
 Regiospecific influences of phenyl ring substituents in monoimido
 complexes of tantalum and tungsten and bis imido complexes of
 molybdenum
;
_journal_issue 24
_journal_name_full 'Journal of the Chemical Society, Dalton Transactions'
_journal_page_first 4569
_journal_paper_doi 10.1039/b006420n
_journal_year 2000
_chemical_formula_moiety '[W Cl2 (N C6H4 CMe3-2)(P Me3)3]'
_chemical_formula_sum 'C22.5 H43.5 Cl2 N P3 W'
_chemical_formula_weight 675.74
_chemical_name_systematic '[W Cl2 (N C6H4 CMe3-2)(P Me3)3]'
_space_group_IT_number 2
_symmetry_cell_setting triclinic
_symmetry_space_group_name_Hall '-P 1'
_symmetry_space_group_name_H-M 'P -1'
_atom_sites_solution_hydrogens geom
_atom_sites_solution_primary direct
_atom_sites_solution_secondary difmap
_audit_creation_method SHELXL-97
_cell_angle_alpha 90.39
_cell_angle_beta 94.6940(10)
_cell_angle_gamma 116.93
_cell_formula_units_Z 2
_cell_length_a 8.688
_cell_length_b 9.43090(10)
_cell_length_c 19.9949(3)
_cell_measurement_temperature 203(2)
_cell_measurement_theta_max 26
_cell_measurement_theta_min 2
_cell_volume 1453.97(3)
_computing_cell_refinement 'Siemens SMART'
_computing_data_collection 'Siemens SMART (Siemens, 1995)'
_computing_data_reduction 'Siemens SMART (Siemens, 1995)'
_computing_molecular_graphics ORTEP3
_computing_structure_refinement 'SHELXL-97 (Sheldrick, 1997)'
_computing_structure_solution 'SHELXS-97 (Sheldrick, 1990)'
_diffrn_ambient_temperature 203(2)
_diffrn_measured_fraction_theta_full 0.946
_diffrn_measured_fraction_theta_max 0.946
_diffrn_measurement_device_type 'Siemens SMART'
_diffrn_measurement_method 'area detector\w scans'
_diffrn_radiation_monochromator graphite
_diffrn_radiation_source 'fine-focus sealed tube'
_diffrn_radiation_type MoK\a
_diffrn_radiation_wavelength 0.71073
_diffrn_reflns_av_R_equivalents 0.0000
_diffrn_reflns_av_sigmaI/netI 0.0261
_diffrn_reflns_limit_h_max 11
_diffrn_reflns_limit_h_min -11
_diffrn_reflns_limit_k_max 12
_diffrn_reflns_limit_k_min -11
_diffrn_reflns_limit_l_max 25
_diffrn_reflns_limit_l_min 0
_diffrn_reflns_number 6288
_diffrn_reflns_theta_full 27.44
_diffrn_reflns_theta_max 27.44
_diffrn_reflns_theta_min 2.05
_diffrn_standards_decay_% 0
_exptl_absorpt_coefficient_mu 4.332
_exptl_absorpt_correction_T_max 0.5822
_exptl_absorpt_correction_T_min 0.2303
_exptl_absorpt_correction_type multi-scan
_exptl_absorpt_process_details 'Blessing, 1995'
_exptl_crystal_colour purple
_exptl_crystal_density_diffrn 1.544
_exptl_crystal_density_method 'not measured'
_exptl_crystal_description needle
_exptl_crystal_F_000 677
_exptl_crystal_size_max 0.48
_exptl_crystal_size_mid 0.16
_exptl_crystal_size_min 0.14
_refine_diff_density_max 2.059
_refine_diff_density_min -1.051
_refine_diff_density_rms 0.114
_refine_ls_extinction_method none
_refine_ls_goodness_of_fit_ref 1.067
_refine_ls_hydrogen_treatment mixed
_refine_ls_matrix_type full
_refine_ls_number_parameters 263
_refine_ls_number_reflns 6288
_refine_ls_number_restraints 5
_refine_ls_restrained_S_all 1.078
_refine_ls_R_factor_all 0.0275
_refine_ls_R_factor_gt 0.0261
_refine_ls_shift/su_max 0.002
_refine_ls_shift/su_mean 0.000
_refine_ls_structure_factor_coef Fsqd
_refine_ls_weighting_details 'w=1/[\s^2^(Fo^2^)+(0.0327P)^2^+3.6560P] where P=(Fo^2^+2Fc^2^)/3'
_refine_ls_weighting_scheme calc
_refine_ls_wR_factor_gt 0.0675
_refine_ls_wR_factor_ref 0.0683
_reflns_number_gt 6046
_reflns_number_total 6288
_reflns_threshold_expression >2sigma(I)
_cod_data_source_file b006420n.txt
_cod_data_source_block mg188
_cod_depositor_comments
;
The following automatic conversions were performed:
'_symmetry_cell_setting' value 'Triclinic' changed to 'triclinic'
according to '/home/saulius/struct/CIF-dictionaries/cif_core.dic'
dictionary named 'cif_core.dic' version 2.4.1 from 2010-06-29.

Automatic conversion script
Id: cif_fix_enum 1527 2010-12-29 10:47:43Z saulius 

The following automatic conversions were performed:

'_refine_ls_weighting_scheme' value 'calc
w=1/[\s^2^(Fo^2^)+(0.0327P)^2^+3.6560P] where P=(Fo^2^+2Fc^2^)/3' was
changed to 'calc'. New tag '_refine_ls_weighting_details' was
created. The value of the new tag was set to
'w=1/[\s^2^(Fo^2^)+(0.0327P)^2^+3.6560P] where P=(Fo^2^+2Fc^2^)/3'.

Automatic conversion script
Id: cif_fix_values 3143 2015-03-26 13:38:13Z robertas 
;
_cod_original_cell_volume 1453.94(3)
_cod_original_sg_symbol_H-M P(1-bar)
_cod_original_formula_sum 'C22.50 H43.50 Cl2 N P3 W'
_cod_database_code 7010141

loop_
_symmetry_equiv_pos_as_xyz
'x, y, z'
'-x, -y, -z'

loop_
_atom_site_label
_atom_site_type_symbol
_atom_site_fract_x
_atom_site_fract_y
_atom_site_fract_z
_atom_site_U_iso_or_equiv
_atom_site_adp_type
_atom_site_occupancy
_atom_site_calc_flag
_atom_site_refinement_flags
_atom_site_disorder_assembly
_atom_site_disorder_group
W W 0.581684(17) 0.679488(15) 0.689010(6) 0.01818(5) Uani 1 d . . .
Cl1 Cl 0.60630(13) 0.51262(11) 0.59699(5) 0.03016(19) Uani 1 d . . .
Cl2 Cl 0.89145(12) 0.74184(12) 0.72224(5) 0.03068(19) Uani 1 d . . .
P1 P 0.69929(13) 0.89347(11) 0.60682(5) 0.02538(19) Uani 1 d . . .
P2 P 0.50286(13) 0.42790(12) 0.74994(5) 0.0262(2) Uani 1 d . . .
P3 P 0.27793(12) 0.58865(12) 0.64009(5) 0.02418(19) Uani 1 d . . .
N N 0.5541(4) 0.7933(4) 0.75344(14) 0.0203(6) Uani 1 d . . .
C1 C 0.5102(5) 0.8754(4) 0.80155(17) 0.0209(7) Uani 1 d . . .
C2 C 0.3403(5) 0.8592(5) 0.7922(2) 0.0274(8) Uani 1 d . . .
H2 H 0.2668 0.7991 0.7545 0.033 Uiso 1 calc R . .
C3 C 0.2785(5) 0.9296(5) 0.8371(2) 0.0326(9) Uani 1 d . . .
H3 H 0.1648 0.9174 0.8298 0.039 Uiso 1 calc R . .
C4 C 0.3860(6) 1.0179(5) 0.8927(2) 0.0325(9) Uani 1 d . . .
H4 H 0.3452 1.0646 0.9239 0.039 Uiso 1 calc R . .
C5 C 0.5540(6) 1.0369(5) 0.90201(19) 0.0294(8) Uani 1 d . . .
H5 H 0.6251 1.0982 0.9399 0.035 Uiso 1 calc R . .
C6 C 0.6241(5) 0.9699(4) 0.85816(17) 0.0220(7) Uani 1 d . . .
C7 C 0.8119(5) 0.9985(4) 0.87191(18) 0.0243(7) Uani 1 d . . .
C8 C 0.9138(5) 1.0789(5) 0.8114(2) 0.0296(8) Uani 1 d . . .
H8C H 0.8642 1.0079 0.7716 0.044 Uiso 1 calc R . .
H8B H 1.0343 1.1019 0.8210 0.044 Uiso 1 calc R . .
H8A H 0.9068 1.1773 0.8035 0.044 Uiso 1 calc R . .
C9 C 0.8144(5) 0.8387(5) 0.8855(2) 0.0287(8) Uani 1 d . . .
H9C H 0.7491 0.7917 0.9234 0.043 Uiso 1 calc R . .
H9B H 0.9332 0.8570 0.8955 0.043 Uiso 1 calc R . .
H9A H 0.7624 0.7670 0.8460 0.043 Uiso 1 calc R . .
C10 C 0.9075(6) 1.1118(6) 0.9341(2) 0.0386(10) Uani 1 d . . .
H10C H 0.8462 1.0676 0.9733 0.058 Uiso 1 calc R . .
H10B H 0.9115 1.2149 0.9267 0.058 Uiso 1 calc R . .
H10A H 1.0246 1.1239 0.9415 0.058 Uiso 1 calc R . .
C11 C 0.9305(6) 0.9723(7) 0.5962(3) 0.0503(13) Uani 1 d . . .
H11C H 0.9649 1.0608 0.5668 0.076 Uiso 1 calc R . .
H11B H 0.9518 0.8893 0.5765 0.076 Uiso 1 calc R . .
H11A H 0.9972 1.0085 0.6396 0.076 Uiso 1 calc R . .
C12 C 0.6102(6) 0.8491(5) 0.5191(2) 0.0364(9) Uani 1 d . . .
H12C H 0.6764 0.9388 0.4927 0.055 Uiso 1 calc R . .
H12B H 0.4900 0.8294 0.5155 0.055 Uiso 1 calc R . .
H12A H 0.6166 0.7553 0.5023 0.055 Uiso 1 calc R . .
C13 C 0.6797(7) 1.0722(5) 0.6290(2) 0.0443(11) Uani 1 d . . .
H13C H 0.7284 1.1505 0.5956 0.066 Uiso 1 calc R . .
H13B H 0.7421 1.1160 0.6727 0.066 Uiso 1 calc R . .
H13A H 0.5583 1.0453 0.6306 0.066 Uiso 1 calc R . .
C14 C 0.3459(7) 0.2401(5) 0.7067(2) 0.0416(10) Uani 1 d . . .
H14C H 0.3411 0.1519 0.7326 0.062 Uiso 1 calc R . .
H14B H 0.3811 0.2321 0.6625 0.062 Uiso 1 calc R . .
H14A H 0.2323 0.2368 0.7019 0.062 Uiso 1 calc R . .
C15 C 0.4116(6) 0.4257(6) 0.8292(2) 0.0388(10) Uani 1 d . . .
H15C H 0.3851 0.3257 0.8501 0.058 Uiso 1 calc R . .
H15B H 0.3062 0.4369 0.8207 0.058 Uiso 1 calc R . .
H15A H 0.4950 0.5132 0.8590 0.058 Uiso 1 calc R . .
C16 C 0.6803(7) 0.3788(6) 0.7746(3) 0.0460(11) Uani 1 d . . .
H16C H 0.6362 0.2817 0.7990 0.069 Uiso 1 calc R . .
H16B H 0.7696 0.4651 0.8032 0.069 Uiso 1 calc R . .
H16A H 0.7288 0.3637 0.7348 0.069 Uiso 1 calc R . .
C17 C 0.2119(6) 0.7382(6) 0.6093(2) 0.0390(10) Uani 1 d . . .
H17C H 0.0867 0.6890 0.6000 0.059 Uiso 1 calc R . .
H17B H 0.2656 0.7803 0.5685 0.059 Uiso 1 calc R . .
H17A H 0.2485 0.8241 0.6432 0.059 Uiso 1 calc R . .
C18 C 0.1018(5) 0.4801(5) 0.6937(2) 0.0358(9) Uani 1 d . . .
H18C H -0.0068 0.4700 0.6718 0.054 Uiso 1 calc R . .
H18B H 0.1270 0.5382 0.7366 0.054 Uiso 1 calc R . .
H18A H 0.0927 0.3750 0.7007 0.054 Uiso 1 calc R . .
C19 C 0.2039(6) 0.4501(6) 0.5663(2) 0.0419(11) Uani 1 d . . .
H19C H 0.0816 0.4166 0.5539 0.063 Uiso 1 calc R . .
H19B H 0.2214 0.3578 0.5766 0.063 Uiso 1 calc R . .
H19A H 0.2696 0.5027 0.5291 0.063 Uiso 1 calc R . .
C20 C 0.8417(14) 1.4473(13) 1.0159(5) 0.114(3) Uiso 1 d D . .
C21 C 0.8804(12) 1.5138(11) 0.9563(4) 0.092(2) Uiso 1 d D . .
H21 H 0.7936 1.5205 0.9272 0.110 Uiso 1 calc R . .
C22 C 1.0322(12) 1.5669(12) 0.9393(5) 0.101(3) Uiso 1 d D . .
H22 H 1.0608 1.6147 0.8981 0.122 Uiso 1 calc R . .
C23 C 0.6831(19) 1.391(2) 1.0346(8) 0.083(4) Uiso 0.50 d PD . .
H23D H 0.6798 1.3470 1.0785 0.125 Uiso 0.50 calc PR . .
H23A H 0.6029 1.3079 1.0023 0.125 Uiso 0.50 calc PR . .
H23B H 0.6501 1.4761 1.0367 0.125 Uiso 0.50 calc PR . .

loop_
_atom_site_aniso_label
_atom_site_aniso_U_11
_atom_site_aniso_U_22
_atom_site_aniso_U_33
_atom_site_aniso_U_23
_atom_site_aniso_U_13
_atom_site_aniso_U_12
W 0.01794(8) 0.01889(8) 0.01947(8) -0.00137(5) 0.00218(5) 0.00987(6)
Cl1 0.0365(5) 0.0307(5) 0.0264(4) -0.0063(3) 0.0055(4) 0.0177(4)
Cl2 0.0216(4) 0.0393(5) 0.0353(5) -0.0042(4) -0.0002(3) 0.0180(4)
P1 0.0268(5) 0.0216(4) 0.0258(5) 0.0014(4) 0.0022(4) 0.0093(4)
P2 0.0304(5) 0.0244(5) 0.0269(5) 0.0035(4) 0.0049(4) 0.0147(4)
P3 0.0197(4) 0.0271(5) 0.0251(4) -0.0015(4) 0.0009(3) 0.0103(4)
N 0.0195(14) 0.0224(14) 0.0208(14) -0.0009(11) 0.0008(11) 0.0113(12)
C1 0.0210(17) 0.0219(16) 0.0235(16) 0.0008(13) 0.0047(13) 0.0126(14)
C2 0.0227(18) 0.033(2) 0.0302(19) -0.0039(15) 0.0024(14) 0.0157(16)
C3 0.029(2) 0.040(2) 0.039(2) 0.0016(17) 0.0102(16) 0.0230(18)
C4 0.037(2) 0.037(2) 0.034(2) -0.0018(17) 0.0115(17) 0.0257(19)
C5 0.037(2) 0.0307(19) 0.0232(18) -0.0046(15) 0.0028(15) 0.0175(17)
C6 0.0281(18) 0.0196(16) 0.0208(16) 0.0003(13) 0.0034(13) 0.0129(14)
C7 0.0246(18) 0.0236(17) 0.0247(17) -0.0034(14) -0.0003(14) 0.0115(15)
C8 0.0233(18) 0.0268(19) 0.037(2) 0.0020(16) 0.0044(15) 0.0096(15)
C9 0.030(2) 0.0306(19) 0.0300(19) 0.0021(15) 0.0017(15) 0.0178(17)
C10 0.036(2) 0.040(2) 0.038(2) -0.0132(19) -0.0099(18) 0.018(2)
C11 0.030(2) 0.051(3) 0.061(3) 0.022(2) 0.011(2) 0.009(2)
C12 0.044(2) 0.036(2) 0.0252(19) 0.0032(16) 0.0032(17) 0.0145(19)
C13 0.063(3) 0.030(2) 0.041(2) 0.0003(18) 0.002(2) 0.023(2)
C14 0.052(3) 0.0214(19) 0.047(3) 0.0026(18) 0.006(2) 0.0132(19)
C15 0.045(3) 0.037(2) 0.034(2) 0.0066(18) 0.0120(19) 0.017(2)
C16 0.049(3) 0.048(3) 0.055(3) 0.020(2) 0.010(2) 0.034(2)
C17 0.036(2) 0.053(3) 0.039(2) 0.010(2) 0.0029(18) 0.030(2)
C18 0.0239(19) 0.036(2) 0.046(2) 0.0023(18) 0.0091(17) 0.0116(17)
C19 0.031(2) 0.053(3) 0.036(2) -0.018(2) -0.0067(17) 0.016(2)

loop_
_atom_type_symbol
_atom_type_description
_atom_type_scat_dispersion_real
_atom_type_scat_dispersion_imag
_atom_type_scat_source
C C 0.0033 0.0016 'International Tables Vol C Tables 4.2.6.8 and 6.1.1.4'
H H 0.0000 0.0000 'International Tables Vol C Tables 4.2.6.8 and 6.1.1.4'
N N 0.0061 0.0033 'International Tables Vol C Tables 4.2.6.8 and 6.1.1.4'
P P 0.1023 0.0942 'International Tables Vol C Tables 4.2.6.8 and 6.1.1.4'
Cl Cl 0.1484 0.1585 'International Tables Vol C Tables 4.2.6.8 and 6.1.1.4'
W W -0.8490 6.8722 'International Tables Vol C Tables 4.2.6.8 and 6.1.1.4'

loop_
_geom_angle_atom_site_label_1
_geom_angle_atom_site_label_2
_geom_angle_atom_site_label_3
_geom_angle
_geom_angle_site_symmetry_1
_geom_angle_site_symmetry_3
_geom_angle_publ_flag
N W P3 91.09(10) . . ?
N W Cl1 177.45(10) . . ?
P3 W Cl1 86.45(3) . . ?
N W P1 98.03(10) . . ?
P3 W P1 92.57(3) . . ?
Cl1 W P1 82.75(3) . . ?
N W P2 98.16(10) . . ?
P3 W P2 92.33(3) . . ?
Cl1 W P2 81.31(3) . . ?
P1 W P2 162.99(3) . . ?
N W Cl2 98.85(10) . . ?
P3 W Cl2 170.07(3) . . ?
Cl1 W Cl2 83.62(3) . . ?
P1 W Cl2 86.20(3) . . ?
P2 W Cl2 86.17(3) . . ?
C12 P1 C13 103.4(2) . . ?
C12 P1 C11 99.8(2) . . ?
C13 P1 C11 102.7(3) . . ?
C12 P1 W 118.95(15) . . ?
C13 P1 W 113.57(17) . . ?
C11 P1 W 116.16(17) . . ?
C15 P2 C14 103.2(2) . . ?
C15 P2 C16 102.8(2) . . ?
C14 P2 C16 100.2(2) . . ?
C15 P2 W 113.97(15) . . ?
C14 P2 W 118.03(16) . . ?
C16 P2 W 116.40(17) . . ?
C19 P3 C17 100.0(2) . . ?
C19 P3 C18 100.1(2) . . ?
C17 P3 C18 99.4(2) . . ?
C19 P3 W 116.93(15) . . ?
C17 P3 W 118.75(16) . . ?
C18 P3 W 118.10(15) . . ?
C1 N W 172.9(3) . . ?
N C1 C2 115.9(3) . . ?
N C1 C6 124.8(3) . . ?
C2 C1 C6 119.3(3) . . ?
C3 C2 C1 121.8(4) . . ?
C4 C3 C2 119.3(4) . . ?
C3 C4 C5 119.6(3) . . ?
C4 C5 C6 123.7(4) . . ?
C5 C6 C1 116.3(3) . . ?
C5 C6 C7 120.3(3) . . ?
C1 C6 C7 123.5(3) . . ?
C6 C7 C9 109.3(3) . . ?
C6 C7 C10 112.5(3) . . ?
C9 C7 C10 107.3(3) . . ?
C6 C7 C8 109.5(3) . . ?
C9 C7 C8 111.7(3) . . ?
C10 C7 C8 106.5(3) . . ?
C23 C20 C21 121.2(12) . . ?
C23 C20 C22 117.2(12) . 2_787 ?
C21 C20 C22 121.6(10) . 2_787 ?
C22 C21 C20 120.3(10) . . ?
C21 C22 C20 118.1(10) . 2_787 ?

loop_
_geom_bond_atom_site_label_1
_geom_bond_atom_site_label_2
_geom_bond_distance
_geom_bond_site_symmetry_2
_geom_bond_publ_flag
W N 1.770(3) . ?
W P3 2.4845(10) . ?
W Cl1 2.4974(9) . ?
W P1 2.5039(10) . ?
W P2 2.5074(10) . ?
W Cl2 2.5096(9) . ?
P1 C12 1.824(4) . ?
P1 C13 1.825(5) . ?
P1 C11 1.831(5) . ?
P2 C15 1.826(4) . ?
P2 C14 1.828(5) . ?
P2 C16 1.833(5) . ?
P3 C19 1.832(4) . ?
P3 C17 1.840(4) . ?
P3 C18 1.844(4) . ?
N C1 1.409(4) . ?
C1 C2 1.410(5) . ?
C1 C6 1.435(5) . ?
C2 C3 1.389(5) . ?
C3 C4 1.384(6) . ?
C4 C5 1.384(6) . ?
C5 C6 1.403(5) . ?
C6 C7 1.528(5) . ?
C7 C9 1.542(5) . ?
C7 C10 1.546(5) . ?
C7 C8 1.551(5) . ?
C20 C23 1.321(14) . ?
C20 C21 1.347(11) . ?
C20 C22 1.412(10) 2_787 ?
C21 C22 1.257(10) . ?
C22 C20 1.412(10) 2_787 ?

loop_
_geom_torsion_atom_site_label_1
_geom_torsion_atom_site_label_2
_geom_torsion_atom_site_label_3
_geom_torsion_atom_site_label_4
_geom_torsion
_geom_torsion_site_symmetry_1
_geom_torsion_site_symmetry_2
_geom_torsion_site_symmetry_3
_geom_torsion_site_symmetry_4
_geom_torsion_publ_flag
N W P1 C11 107.7(2) . . . . ?
N W P1 C12 -133.1(2) . . . . ?
N W P1 C13 -11.1(2) . . . . ?
N W P2 C14 131.0(2) . . . . ?
N W P2 C15 9.6(2) . . . . ?
N W P2 C16 -109.9(2) . . . . ?
N W P3 C17 61.5(2) . . . . ?
N W P3 C18 -58.76(19) . . . . ?
N W P3 C19 -178.4(2) . . . . ?
